data_4336637
loop_
_publ_author_name
'Zulema Arc\'is-Castillo'
'Francisco J. Mu\~noz-Lara'
'M. Carmen Mu\~noz'
'Daniel Aravena'
'Ana B. Gaspar'
'Juan F. S\'anchez-Royo'
'Eliseo Ruiz'
'Masaaki Ohba'
'Ryotaro Matsuda'
'Susumu Kitagawa'
'Jos\'e A. Real'

_publ_section_title
;
 Reversible Chemisorption of Sulfur Dioxide in a Spin Crossover Porous
 Coordination Polymer
;
_journal_name_full 'Inorganic Chemistry'
_journal_page_first 12777
_journal_page_last 12783
_journal_paper_doi 10.1021/ic4020477
_journal_volume 52
_journal_year 2013
_chemical_formula_sum 'C8 H8 Fe N6 O0.5 Pt S0.25'
_chemical_formula_weight 455.16
_chemical_name_systematic
;
 ?
;
_space_group_IT_number 123
_symmetry_cell_setting tetragonal
_symmetry_space_group_name_Hall '-P 4 2'
_symmetry_space_group_name_H-M 'P 4/m m m'
_atom_sites_solution_hydrogens none
_atom_sites_solution_primary direct
_atom_sites_solution_secondary difmap
_audit_creation_method SHELXL-97
_cell_angle_alpha 90.00
_cell_angle_beta 90.00
_cell_angle_gamma 90.00
_cell_formula_units_Z 1
_cell_length_a 7.1620(2)
_cell_length_b 7.1620(2)
_cell_length_c 6.7490(4)
_cell_measurement_reflns_used 100
_cell_measurement_temperature 120(1)
_cell_measurement_theta_max 20
_cell_measurement_theta_min 12
_cell_volume 346.18(2)
_computing_cell_refinement 'HKL DENZO'
_computing_data_collection COLLECT
_computing_data_reduction 'HKL DENZO and SCALEPACK'
_computing_structure_refinement 'SHELXL-97 (Sheldrick, 2008)'
_computing_structure_solution SHELXS-97
_diffrn_ambient_temperature 120(1)
_diffrn_measured_fraction_theta_full 0.968
_diffrn_measured_fraction_theta_max 0.968
_diffrn_radiation_monochromator graphite
_diffrn_radiation_source 'fine-focus sealed tube'
_diffrn_radiation_type MoK\a
_diffrn_radiation_wavelength 0.71073
_diffrn_reflns_av_R_equivalents 0.0478
_diffrn_reflns_av_sigmaI/netI 0.0358
_diffrn_reflns_limit_h_max 10
_diffrn_reflns_limit_h_min -10
_diffrn_reflns_limit_k_max 8
_diffrn_reflns_limit_k_min -10
_diffrn_reflns_limit_l_max 9
_diffrn_reflns_limit_l_min -8
_diffrn_reflns_number 1985
_diffrn_reflns_theta_full 32.15
_diffrn_reflns_theta_max 32.15
_diffrn_reflns_theta_min 2.84
_exptl_absorpt_coefficient_mu 11.166
_exptl_absorpt_correction_T_max 0.6636
_exptl_absorpt_correction_T_min 0.5539
_exptl_absorpt_correction_type empirical
_exptl_absorpt_process_details 'empirical absorption correction:XABS2'
_exptl_crystal_colour red
_exptl_crystal_density_diffrn 2.183
_exptl_crystal_description prismatic
_exptl_crystal_F_000 210
_exptl_crystal_size_max 0.06
_exptl_crystal_size_mid 0.06
_exptl_crystal_size_min 0.04
_refine_diff_density_max 1.418
_refine_diff_density_min -1.627
_refine_diff_density_rms 0.266
_refine_ls_extinction_method none
_refine_ls_goodness_of_fit_ref 1.120
_refine_ls_matrix_type full
_refine_ls_number_parameters 26
_refine_ls_number_reflns 394
_refine_ls_number_restraints 2
_refine_ls_restrained_S_all 1.118
_refine_ls_R_factor_all 0.0288
_refine_ls_R_factor_gt 0.0287
_refine_ls_shift/su_max 0.037
_refine_ls_shift/su_mean 0.016
_refine_ls_structure_factor_coef Fsqd
_refine_ls_weighting_details 'calc w=1/[\s^2^(Fo^2^)+(0.0380P)^2^+0.0635P] where P=(Fo^2^+2Fc^2^)/3'
_refine_ls_weighting_scheme calc
_refine_ls_wR_factor_gt 0.0618
_refine_ls_wR_factor_ref 0.0619
_reflns_number_gt 392
_reflns_number_total 394
_reflns_threshold_expression >2sigma(I)
_cod_data_source_file ic4020477_si_001.cif
_cod_data_source_block 1@SO2
_cod_original_formula_sum 'C8 H8 Fe N6 O0.50 Pt S0.25'
_cod_database_code 4336637

loop_
_symmetry_equiv_pos_as_xyz
'x, y, z'
'-x, -y, z'
'x, -y, -z'
'-x, y, -z'
'-y, -x, -z'
'y, x, -z'
'y, -x, z'
'-y, x, z'
'-x, -y, -z'
'x, y, -z'
'-x, y, z'
'x, -y, z'
'y, x, z'
'-y, -x, z'
'-y, x, -z'
'y, -x, -z'

loop_
_atom_site_label
_atom_site_type_symbol
_atom_site_fract_x
_atom_site_fract_y
_atom_site_fract_z
_atom_site_U_iso_or_equiv
_atom_site_adp_type
_atom_site_occupancy
_atom_site_symmetry_multiplicity
_atom_site_calc_flag
_atom_site_refinement_flags
Pt Pt 0.0000 0.0000 0.0000 0.00636(5) Uani 1 16 d SD
Fe Fe 0.5000 0.5000 0.0000 0.00432(17) Uani 1 16 d S
N1 N 0.5000 0.5000 0.2940(6) 0.0075(8) Uani 1 8 d S
N2 N 0.3100(3) 0.3100(3) 0.0000 0.0082(6) Uani 1 4 d S
C1 C 0.3399(6) 0.5000 0.3960(7) 0.0101(10) Uani 0.50 2 d SP
C2 C 0.1962(3) 0.1962(3) 0.0000 0.0051(6) Uani 1 4 d S
O O 0.0000 0.1698(8) 0.5000 0.068(10) Uiso 0.13 4 d SPD
S S 0.0000 0.0000 0.3830(6) 0.149(11) Uiso 0.13 8 d SPD

loop_
_atom_site_aniso_label
_atom_site_aniso_U_11
_atom_site_aniso_U_22
_atom_site_aniso_U_33
_atom_site_aniso_U_23
_atom_site_aniso_U_13
_atom_site_aniso_U_12
Pt 0.00400(6) 0.00400(6) 0.01110(11) 0.000 0.000 0.000
Fe 0.0037(2) 0.0037(2) 0.0056(4) 0.000 0.000 0.000
N1 0.0069(9) 0.0069(9) 0.0086(16) 0.000 0.000 0.000
N2 0.0087(7) 0.0087(7) 0.0071(11) 0.000 0.000 -0.0023(10)
C1 0.0089(17) 0.0123(18) 0.0091(19) 0.000 -0.0004(17) 0.000
C2 0.0042(7) 0.0042(7) 0.0070(12) 0.000 0.000 0.0040(10)

loop_
_atom_type_symbol
_atom_type_description
_atom_type_scat_dispersion_real
_atom_type_scat_dispersion_imag
_atom_type_scat_source
C C 0.0033 0.0016 'International Tables Vol C Tables 4.2.6.8 and 6.1.1.4'
H H 0.0000 0.0000 'International Tables Vol C Tables 4.2.6.8 and 6.1.1.4'
N N 0.0061 0.0033 'International Tables Vol C Tables 4.2.6.8 and 6.1.1.4'
O O 0.0106 0.0060 'International Tables Vol C Tables 4.2.6.8 and 6.1.1.4'
S S 0.1246 0.1234 'International Tables Vol C Tables 4.2.6.8 and 6.1.1.4'
Fe Fe 0.3463 0.8444 'International Tables Vol C Tables 4.2.6.8 and 6.1.1.4'
Pt Pt -1.7033 8.3905 'International Tables Vol C Tables 4.2.6.8 and 6.1.1.4'

loop_
_geom_angle_atom_site_label_1
_geom_angle_atom_site_label_2
_geom_angle_atom_site_label_3
_geom_angle
_geom_angle_site_symmetry_1
_geom_angle_site_symmetry_3
C2 Pt C2 180.00(9) . 9
C2 Pt C2 90.0 . 11
C2 Pt C2 90.0 9 11
C2 Pt C2 90.0 . 3
C2 Pt C2 90.0 9 3
C2 Pt C2 180.00(9) 11 3
C2 Pt S 90.0 . 9
C2 Pt S 90.0 9 9
C2 Pt S 90.0 11 9
C2 Pt S 90.0 3 9
C2 Pt S 90.0 . .
C2 Pt S 90.0 9 .
C2 Pt S 90.0 11 .
C2 Pt S 90.0 3 .
S Pt S 180.0 9 .
N1 Fe N1 180.0 9_665 .
N2 Fe N1 90.0 . 9_665
N2 Fe N1 90.0 9_665 9_665
N2 Fe N1 90.0 11_655 9_665
N2 Fe N1 90.0 3_565 9_665
N2 Fe N1 90.0 . .
N2 Fe N1 90.0 9_665 .
N2 Fe N1 90.0 11_655 .
N2 Fe N1 90.0 3_565 .
N2 Fe N2 180.0 . 9_665
N2 Fe N2 90.0 . 11_655
N2 Fe N2 90.0 9_665 11_655
N2 Fe N2 90.0 . 3_565
N2 Fe N2 90.0 9_665 3_565
N2 Fe N2 180.0 11_655 3_565
C1 N1 C1 74.6(2) 14_665 2_665
C1 N1 C1 118.0(5) 14_665 13
C1 N1 C1 74.6(2) 2_665 13
C1 N1 C1 74.6(2) 14_665 .
C1 N1 C1 118.0(5) 2_665 .
C1 N1 C1 74.6(2) 13 .
C1 N1 Fe 121.0(2) 14_665 .
C1 N1 Fe 121.0(2) 2_665 .
C1 N1 Fe 121.0(2) 13 .
C1 N1 Fe 121.0(2) . .
C2 N2 Fe 180.0 . .
N1 C1 C1 121.0(2) . 10_556
N1 C1 C1 52.69(11) . 14_665
C1 C1 C1 90.0 10_556 14_665
N1 C1 C1 52.69(11) . 13
C1 C1 C1 90.0 10_556 13
C1 C1 C1 90.000(2) 14_665 13
N2 C2 Pt 180.0 . .
S O S 66.0(4) . 9_556
S O O 53.63(10) . 5_556
S O O 53.63(10) 9_556 5_556
S O O 53.63(10) . 13
S O O 53.63(10) 9_556 13
O O O 90.0 5_556 13
O S O 72.74(19) 13 .
O S O 114.0(4) 13 5_556
O S O 72.74(19) . 5_556
O S O 72.74(19) 13 9_556
O S O 114.0(4) . 9_556
O S O 72.74(19) 5_556 9_556
O S S 57.0(2) 13 9_556
O S S 57.0(2) . 9_556
O S S 57.0(2) 5_556 9_556
O S S 57.0(2) 9_556 9_556
O S Pt 123.0(2) 13 .
O S Pt 123.0(2) . .
O S Pt 123.0(2) 5_556 .
O S Pt 123.0(2) 9_556 .
S S Pt 180.0 9_556 .

loop_
_geom_bond_atom_site_label_1
_geom_bond_atom_site_label_2
_geom_bond_distance
_geom_bond_site_symmetry_2
Pt C2 1.987(3) .
Pt C2 1.987(3) 9
Pt C2 1.987(3) 11
Pt C2 1.987(3) 3
Pt S 2.585(4) 9
Pt S 2.585(4) .
Fe N1 1.984(4) 9_665
Fe N1 1.984(4) .
Fe N2 1.924(3) .
Fe N2 1.924(3) 9_665
Fe N2 1.924(3) 11_655
Fe N2 1.924(3) 3_565
N1 C1 1.337(5) 14_665
N1 C1 1.337(5) 2_665
N1 C1 1.337(5) 13
N1 C1 1.337(5) .
N2 C2 1.153(4) .
C1 C1 1.404(9) 10_556
C1 C1 1.621(6) 14_665
C1 C1 1.621(6) 13
O S 1.450(5) .
O S 1.450(5) 9_556
O O 1.719(8) 5_556
O O 1.719(8) 13
S O 1.450(5) 13
S O 1.450(5) 5_556
S O 1.450(5) 9_556
S S 1.579(9) 9_556
